data_4079523
loop_
_publ_author_name
'Wong, Chin Min'
'Vuong, Khuong Q.'
'Gatus, Mark R. D.'
'Hua, Carol'
'Bhadbhade, Mohan'
'Messerle, Barbara A.'

_publ_section_title
;
 Catalyzed Tandem C--N/C--C Bond Formation for the Synthesis of Tricyclic
 Indoles using Ir(III) Pyrazolyl-1,2,3-Triazolyl Complexes
;
_journal_issue 21
_journal_name_full Organometallics
_journal_page_first 7500
_journal_paper_doi 10.1021/om300792b
_journal_volume 31
_journal_year 2012
_chemical_formula_moiety '(C32 H12 B F23.97), (C17 H23 Cl Ir N4), 0.375(C Cl2)'
_chemical_formula_sum 'C49.38 H35 B Cl1.75 F24 Ir N4'
_chemical_formula_weight 1405.36
_chemical_name_systematic
; 
 ? 
;
_space_group_IT_number 15
_symmetry_cell_setting monoclinic
_symmetry_space_group_name_Hall '-C 2yc'
_symmetry_space_group_name_H-M 'C 1 2/c 1'
_atom_sites_solution_hydrogens geom
_atom_sites_solution_primary direct
_atom_sites_solution_secondary difmap
_audit_creation_method SHELXL-97
_cell_angle_alpha 90.00
_cell_angle_beta 104.7220(10)
_cell_angle_gamma 90.00
_cell_formula_units_Z 8
_cell_length_a 28.8655(12)
_cell_length_b 12.9022(5)
_cell_length_c 29.8343(12)
_cell_measurement_reflns_used 9566
_cell_measurement_temperature 155(2)
_cell_measurement_theta_max 30.458
_cell_measurement_theta_min 2.354
_cell_volume 10746.4(7)
_computing_cell_refinement '<i>APEX2 </i>(Bruker, 2007)'
_computing_data_collection '<i>APEX2 </i>(Bruker, 2007)'
_computing_data_reduction '<i>APEX2 </i>(Bruker, 2007)'
_computing_molecular_graphics '<i>SHELXTL-Plus</i> (Sheldrick, 2008)'
_computing_structure_refinement '<i>SHELXL-97</i> (Sheldrick, 2008)'
_computing_structure_solution '<i>SHELXS-97</i> (Sheldrick, 2008)'
_diffrn_ambient_temperature 155(2)
_diffrn_measured_fraction_theta_full 0.997
_diffrn_measured_fraction_theta_max 0.997
_diffrn_measurement_device_type 'Bruker kappa APEXII CCD Diffractometer'
_diffrn_measurement_method '\f scans, and \w scans with \k offsets'
_diffrn_radiation_monochromator graphite
_diffrn_radiation_source 'fine-focus sealed tube'
_diffrn_radiation_type MoK\a
_diffrn_radiation_wavelength 0.71073
_diffrn_reflns_av_R_equivalents 0.0230
_diffrn_reflns_av_sigmaI/netI 0.0186
_diffrn_reflns_limit_h_max 34
_diffrn_reflns_limit_h_min -32
_diffrn_reflns_limit_k_max 15
_diffrn_reflns_limit_k_min -14
_diffrn_reflns_limit_l_max 35
_diffrn_reflns_limit_l_min -19
_diffrn_reflns_number 38085
_diffrn_reflns_theta_full 25.00
_diffrn_reflns_theta_max 25.00
_diffrn_reflns_theta_min 2.59
_exptl_absorpt_coefficient_mu 2.695
_exptl_absorpt_correction_T_max 0.6484
_exptl_absorpt_correction_T_min 0.4404
_exptl_absorpt_correction_type multi-scan
_exptl_absorpt_process_details 'SADABS (Bruker, 2001)'
_exptl_crystal_density_diffrn 1.737
_exptl_crystal_density_method 'not measured'
_exptl_crystal_F_000 5496
_exptl_crystal_size_max 0.36
_exptl_crystal_size_mid 0.26
_exptl_crystal_size_min 0.18
_refine_diff_density_max 1.405
_refine_diff_density_min -0.800
_refine_diff_density_rms 0.086
_refine_ls_extinction_method none
_refine_ls_goodness_of_fit_ref 1.182
_refine_ls_hydrogen_treatment constr
_refine_ls_matrix_type full
_refine_ls_number_parameters 962
_refine_ls_number_reflns 9435
_refine_ls_number_restraints 341
_refine_ls_restrained_S_all 1.245
_refine_ls_R_factor_all 0.0374
_refine_ls_R_factor_gt 0.0310
_refine_ls_shift/su_max 0.002
_refine_ls_shift/su_mean 0.000
_refine_ls_structure_factor_coef Fsqd
_refine_ls_weighting_details 'calc w=1/[\s^2^(Fo^2^)+(0.1000P)^2^+0.5000P] where P=(Fo^2^+2Fc^2^)/3'
_refine_ls_weighting_scheme calc
_refine_ls_wR_factor_gt 0.1203
_refine_ls_wR_factor_ref 0.1323
_reflns_number_gt 8380
_reflns_number_total 9435
_reflns_threshold_expression >2sigma(I)
_cod_data_source_file om300792b_si_003.cif
_cod_data_source_block chinmin1_c2byc
_cod_depositor_comments
;
The following automatic conversions were performed:

'_symmetry_cell_setting' value 'Monoclinic' changed to 'monoclinic'
according to /home/saulius/struct/CIF-dictionaries/cif_core.dic
dictionary named 'cif_core.dic' version 2.4.2 from
2011-04-26.

'_exptl_absorpt_correction_type' value 'Multi-scan'
changed to 'multi-scan' according to
/home/saulius/struct/CIF-dictionaries/cif_core.dic dictionary named
'cif_core.dic' version 2.4.2 from 2011-04-26.

Automatic conversion script
Id: cif_fix_values 1891 2012-01-12 08:04:46Z andrius 
;
_cod_original_sg_symbol_H-M 'C 2/c'
_cod_database_code 4079523

loop_
_symmetry_equiv_pos_as_xyz
'x, y, z'
'-x, y, -z+1/2'
'x+1/2, y+1/2, z'
'-x+1/2, y+1/2, -z+1/2'
'-x, -y, -z'
'x, -y, z-1/2'
'-x+1/2, -y+1/2, -z'
'x+1/2, -y+1/2, z-1/2'

loop_
_atom_site_label
_atom_site_type_symbol
_atom_site_fract_x
_atom_site_fract_y
_atom_site_fract_z
_atom_site_U_iso_or_equiv
_atom_site_adp_type
_atom_site_occupancy
_atom_site_symmetry_multiplicity
_atom_site_calc_flag
_atom_site_refinement_flags
_atom_site_disorder_assembly
_atom_site_disorder_group
C1D C 0.4920(7) 0.015(2) 0.5188(10) 0.081(8) Uiso 0.25 1 d PDU . -1
Cl1D Cl 0.5433(5) 0.0274(13) 0.5039(6) 0.127(5) Uiso 0.25 1 d PDU . -1
Cl2D Cl 0.4493(5) -0.0710(11) 0.4997(5) 0.111(4) Uiso 0.25 1 d PDU . -1
Ir1 Ir 0.747758(5) 0.125787(13) 0.696814(5) 0.02397(11) Uani 1 1 d . . .
N1 N 0.83300(17) 0.1281(3) 0.78149(16) 0.0385(11) Uani 1 1 d . . .
N2 N 0.81421(13) 0.1712(3) 0.73977(12) 0.0319(8) Uani 1 1 d . . .
C3 C 0.84600(16) 0.2417(4) 0.73374(17) 0.0398(11) Uani 1 1 d . . .
H3 H 0.8426 0.2849 0.7073 0.048 Uiso 1 1 calc R . .
C4 C 0.88490(18) 0.2416(4) 0.7726(2) 0.0521(15) Uani 1 1 d . . .
H4 H 0.9124 0.2849 0.7774 0.063 Uiso 1 1 calc R . .
C5 C 0.87666(17) 0.1700(4) 0.80193(19) 0.0452(13) Uani 1 1 d . . .
H5 H 0.8971 0.1518 0.8312 0.054 Uiso 1 1 calc R . .
C1A C 0.80941(18) 0.0415(4) 0.79706(16) 0.0423(12) Uani 1 1 d . . .
H1A1 H 0.8079 -0.0176 0.7756 0.051 Uiso 1 1 calc R . .
H1A2 H 0.8280 0.0196 0.8282 0.051 Uiso 1 1 calc R . .
N1' N 0.76191(17) 0.0700(3) 0.79879(12) 0.0420(10) Uani 1 1 d . . .
N2' N 0.72928(16) 0.1037(3) 0.75946(14) 0.0363(9) Uani 1 1 d . . .
C3' C 0.6877(2) 0.1137(4) 0.7707(2) 0.0476(15) Uani 1 1 d . . .
H3' H 0.6588 0.1381 0.7505 0.057 Uiso 1 1 calc R . .
C4' C 0.6927(3) 0.0835(5) 0.8163(2) 0.0637(18) Uani 1 1 d . . .
H4' H 0.6682 0.0815 0.8325 0.076 Uiso 1 1 calc R . .
C5' C 0.7393(2) 0.0572(4) 0.83338(19) 0.0552(15) Uani 1 1 d . . .
H5' H 0.7537 0.0340 0.8640 0.066 Uiso 1 1 calc R . .
C1B C 0.77338(14) 0.0695(4) 0.63927(14) 0.0291(9) Uani 1 1 d . . .
C2B C 0.73043(17) 0.1251(3) 0.62167(16) 0.0295(10) Uani 1 1 d . . .
C3B C 0.69285(15) 0.0752(3) 0.63819(14) 0.0296(9) Uani 1 1 d . . .
C4B C 0.71360(15) -0.0135(3) 0.66450(14) 0.0279(9) Uani 1 1 d . . .
C5B C 0.76377(14) -0.0165(3) 0.66721(13) 0.0287(9) Uani 1 1 d . . .
C6B C 0.82173(18) 0.0925(5) 0.63163(19) 0.0422(12) Uani 1 1 d . . .
H6B1 H 0.8276 0.0463 0.6076 0.063 Uiso 1 1 calc R . .
H6B2 H 0.8464 0.0814 0.6606 0.063 Uiso 1 1 calc R . .
H6B3 H 0.8227 0.1647 0.6218 0.063 Uiso 1 1 calc R . .
C7B C 0.72359(19) 0.2173(4) 0.59040(17) 0.0451(12) Uani 1 1 d . . .
H7B1 H 0.7538 0.2558 0.5956 0.068 Uiso 1 1 calc R . .
H7B2 H 0.6988 0.2623 0.5970 0.068 Uiso 1 1 calc R . .
H7B3 H 0.7137 0.1944 0.5580 0.068 Uiso 1 1 calc R . .
C8B C 0.64080(19) 0.1063(5) 0.6255(2) 0.0510(15) Uani 1 1 d . . .
H8B1 H 0.6259 0.0854 0.5935 0.076 Uiso 1 1 calc R . .
H8B2 H 0.6383 0.1817 0.6283 0.076 Uiso 1 1 calc R . .
H8B3 H 0.6244 0.0722 0.6465 0.076 Uiso 1 1 calc R . .
C9B C 0.68662(18) -0.0890(4) 0.68670(17) 0.0375(10) Uani 1 1 d . . .
H9B1 H 0.6717 -0.1419 0.6640 0.056 Uiso 1 1 calc R . .
H9B2 H 0.6618 -0.0521 0.6974 0.056 Uiso 1 1 calc R . .
H9B3 H 0.7088 -0.1223 0.7131 0.056 Uiso 1 1 calc R . .
C10B C 0.7984(2) -0.0992(4) 0.68843(17) 0.0449(13) Uani 1 1 d . . .
H10A H 0.7864 -0.1364 0.7118 0.067 Uiso 1 1 calc R . .
H10B H 0.8295 -0.0678 0.7031 0.067 Uiso 1 1 calc R . .
H10C H 0.8021 -0.1478 0.6643 0.067 Uiso 1 1 calc R . .
Cl1 Cl 0.72435(5) 0.30241(9) 0.70038(4) 0.0434(3) Uani 1 1 d . . .
B1C B 0.58965(17) 0.7033(4) 0.40613(16) 0.0274(10) Uani 1 1 d . . .
C11C C 0.64405(17) 0.6653(3) 0.43188(14) 0.0296(10) Uani 1 1 d . . .
C12C C 0.68611(15) 0.7059(3) 0.42299(14) 0.0295(9) Uani 1 1 d . . .
H12C H 0.6836 0.7648 0.4034 0.035 Uiso 1 1 calc R . .
C13C C 0.73054(16) 0.6639(4) 0.44139(15) 0.0340(10) Uani 1 1 d . A .
C14C C 0.73633(17) 0.5760(4) 0.46934(15) 0.0377(11) Uani 1 1 d . . .
H14C H 0.7671 0.5466 0.4818 0.045 Uiso 1 1 calc R . .
C15C C 0.69524(16) 0.5326(4) 0.47847(15) 0.0369(11) Uani 1 1 d . . .
C16C C 0.65135(17) 0.5773(4) 0.46082(14) 0.0330(10) Uani 1 1 d . . .
H16C H 0.6243 0.5472 0.4685 0.040 Uiso 1 1 calc R . .
C17C C 0.6995(2) 0.4362(5) 0.50736(18) 0.0507(14) Uani 1 1 d . . .
C18C C 0.77452(17) 0.7109(4) 0.43265(16) 0.0491(9) Uani 1 1 d DU . .
F181 F 0.7660(5) 0.7233(9) 0.3827(4) 0.0470(13) Uani 0.33 1 d PDU A 1
F182 F 0.8145(3) 0.6583(9) 0.4455(4) 0.0532(13) Uani 0.33 1 d PDU A 1
F183 F 0.7819(4) 0.8126(9) 0.4465(4) 0.0502(13) Uani 0.33 1 d PDU A 1
F184 F 0.7705(5) 0.7540(10) 0.3918(4) 0.061(2) Uani 0.33 1 d PDU A 2
F185 F 0.8042(4) 0.6329(7) 0.4249(4) 0.050(2) Uani 0.33 1 d PDU A 2
F186 F 0.8007(4) 0.7677(12) 0.4653(4) 0.057(2) Uani 0.33 1 d PDU A 2
F187 F 0.7832(4) 0.6897(11) 0.3943(4) 0.056(2) Uani 0.33 1 d PDU A 3
F188 F 0.8115(3) 0.7077(9) 0.4699(3) 0.0431(19) Uani 0.33 1 d PDU A 3
F189 F 0.7679(3) 0.8161(7) 0.4273(4) 0.051(2) Uani 0.33 1 d PDU A 3
F171 F 0.66153(18) 0.3737(2) 0.49421(17) 0.0810(13) Uani 1 1 d . . .
F172 F 0.73474(16) 0.3756(3) 0.50356(19) 0.0873(15) Uani 1 1 d . . .
F173 F 0.7009(2) 0.4548(3) 0.55024(12) 0.1007(17) Uani 1 1 d . . .
C21C C 0.55466(17) 0.6854(3) 0.44086(16) 0.0364(10) Uani 1 1 d DU . .
C22C C 0.5715(2) 0.7143(4) 0.48794(18) 0.0575(14) Uani 1 1 d DU . .
H22C H 0.6032 0.7393 0.4994 0.069 Uiso 1 1 calc R . .
C23C C 0.5413(3) 0.7059(6) 0.5172(2) 0.0836(18) Uani 1 1 d DU B .
C24C C 0.4947(3) 0.6686(7) 0.5027(3) 0.0857(18) Uani 1 1 d DU . .
H24C H 0.4751 0.6620 0.5238 0.103 Uiso 1 1 calc R . .
C25C C 0.4776(3) 0.6411(5) 0.4560(3) 0.0748(18) Uani 1 1 d DU C .
C26C C 0.5073(2) 0.6503(5) 0.4256(2) 0.0482(12) Uani 1 1 d DU . .
H26C H 0.4950 0.6324 0.3939 0.058 Uiso 1 1 calc R . .
C27C C 0.5598(4) 0.7398(10) 0.5677(3) 0.119(3) Uani 1 1 d DU . .
C28C C 0.4264(3) 0.6008(9) 0.4363(4) 0.101(3) Uani 1 1 d DU . .
F271 F 0.6117(3) 0.6981(8) 0.5878(3) 0.074(3) Uani 0.50 1 d PDU B 1
F272 F 0.5433(4) 0.7359(11) 0.5986(3) 0.105(3) Uani 0.50 1 d PDU B 1
F273 F 0.5823(4) 0.8492(8) 0.5718(3) 0.107(3) Uani 0.50 1 d PDU B 1
F274 F 0.5404(5) 0.6368(9) 0.5917(4) 0.126(5) Uani 0.50 1 d PDU B 2
F275 F 0.5233(4) 0.7920(10) 0.5774(4) 0.128(4) Uani 0.50 1 d PDU B 2
F276 F 0.5919(5) 0.7380(12) 0.5798(4) 0.115(4) Uani 0.50 1 d PDU B 2
F281 F 0.4084(5) 0.5211(13) 0.4601(6) 0.074(4) Uani 0.50 1 d P C 1
F282 F 0.3922(7) 0.6598(17) 0.4228(9) 0.127(10) Uani 0.50 1 d P C 1
F283 F 0.4268(7) 0.5199(15) 0.4024(9) 0.151(7) Uani 0.50 1 d P C 1
F284 F 0.4222(6) 0.5451(16) 0.4692(10) 0.119(8) Uani 0.50 1 d P C 2
F285 F 0.4001(6) 0.6959(15) 0.4495(7) 0.107(6) Uani 0.50 1 d P C 2
F286 F 0.4137(5) 0.593(2) 0.3953(6) 0.131(8) Uani 0.50 1 d P C 2
C31C C 0.58344(15) 0.8271(3) 0.39384(14) 0.0289(9) Uani 1 1 d D . .
C32C C 0.61457(18) 0.9046(4) 0.41683(17) 0.0443(12) Uani 1 1 d D . .
H32C H 0.6433 0.8852 0.4387 0.053 Uiso 1 1 calc R . .
C33C C 0.60433(19) 1.0103(4) 0.4083(2) 0.0601(17) Uani 1 1 d D D .
C34C C 0.5626(2) 1.0411(4) 0.3770(2) 0.0548(15) Uani 1 1 d D . .
H34C H 0.5556 1.1126 0.3713 0.066 Uiso 1 1 calc R . .
C35C C 0.53118(16) 0.9665(4) 0.35425(16) 0.0357(10) Uani 1 1 d D E .
C36C C 0.54165(18) 0.8626(3) 0.36249(16) 0.0299(10) Uani 1 1 d D . .
H36C H 0.5194 0.8128 0.3461 0.036 Uiso 1 1 calc R . .
C37C C 0.6396(4) 1.0884(6) 0.4334(4) 0.119(5) Uani 1 1 d D . .
C38C C 0.48496(19) 0.9999(4) 0.32168(19) 0.0488(13) Uani 1 1 d D . .
F371 F 0.6570(12) 1.054(3) 0.4780(10) 0.097(6) Uani 0.50 1 d PDU D 1
F372 F 0.6092(4) 1.1743(8) 0.4477(5) 0.123(5) Uani 0.50 1 d PDU D 1
F373 F 0.6633(5) 1.1253(11) 0.4156(6) 0.122(4) Uani 0.50 1 d PDU D 1
F374 F 0.6612(12) 1.075(3) 0.4762(10) 0.086(5) Uani 0.50 1 d PDU D 2
F375 F 0.6322(5) 1.1823(9) 0.4219(5) 0.109(4) Uani 0.50 1 d PDU D 2
F376 F 0.6857(3) 1.0737(9) 0.4142(4) 0.100(3) Uani 0.50 1 d PDU D 2
F381 F 0.4865(9) 1.077(2) 0.2938(8) 0.067(5) Uani 0.50 1 d PU E 1
F382 F 0.4546(6) 1.0449(10) 0.3479(6) 0.079(4) Uani 0.50 1 d PU E 1
F383 F 0.4564(3) 0.9296(12) 0.2979(7) 0.093(5) Uani 0.50 1 d PU E 1
F384 F 0.4892(9) 1.0907(17) 0.3054(8) 0.081(6) Uani 0.50 1 d PU E 2
F385 F 0.4506(6) 0.9961(12) 0.3384(6) 0.097(5) Uani 0.50 1 d PU E 2
F386 F 0.4760(4) 0.9352(13) 0.2856(6) 0.093(5) Uani 0.50 1 d PU E 2
C41C C 0.57484(15) 0.6313(3) 0.35986(16) 0.0265(10) Uani 1 1 d . . .
C42C C 0.57892(13) 0.6643(3) 0.31649(14) 0.0249(8) Uani 1 1 d . . .
H42C H 0.5876 0.7343 0.3128 0.030 Uiso 1 1 calc R . .
C43C C 0.57061(15) 0.5975(4) 0.27798(15) 0.0282(9) Uani 1 1 d . F .
C44C C 0.55758(14) 0.4959(4) 0.28141(16) 0.0312(10) Uani 1 1 d . . .
H44C H 0.5514 0.4512 0.2552 0.037 Uiso 1 1 calc R . .
C45C C 0.55364(14) 0.4601(3) 0.32469(16) 0.0285(10) Uani 1 1 d . G .
C46C C 0.56217(14) 0.5266(3) 0.36250(15) 0.0294(9) Uani 1 1 d . . .
H46C H 0.5593 0.5002 0.3914 0.035 Uiso 1 1 calc R . .
C47C C 0.57482(17) 0.6373(3) 0.23224(17) 0.0341(11) Uani 1 1 d . . .
C48C C 0.53922(19) 0.3514(4) 0.3298(2) 0.0421(12) Uani 1 1 d . . .
F471 F 0.5986(6) 0.7316(9) 0.2350(5) 0.058(4) Uani 0.50 1 d PU F 1
F472 F 0.5351(7) 0.6489(16) 0.2015(8) 0.076(5) Uani 0.50 1 d PU F 1
F473 F 0.6024(3) 0.5775(10) 0.2135(3) 0.059(3) Uani 0.50 1 d PU F 1
F474 F 0.6107(6) 0.6916(12) 0.2341(6) 0.085(5) Uani 0.50 1 d PU F 2
F475 F 0.5372(7) 0.6869(15) 0.2105(7) 0.081(6) Uani 0.50 1 d PU F 2
F476 F 0.5763(5) 0.5620(10) 0.2031(4) 0.094(4) Uani 0.50 1 d PU F 2
F481 F 0.5486(6) 0.3219(14) 0.3767(5) 0.058(3) Uani 0.50 1 d PU G 1
F482 F 0.4930(5) 0.3355(14) 0.3144(5) 0.075(5) Uani 0.50 1 d PU G 1
F483 F 0.5638(4) 0.2834(10) 0.3132(6) 0.072(4) Uani 0.50 1 d PU G 1
F484 F 0.5613(6) 0.3081(15) 0.3665(6) 0.102(6) Uani 0.50 1 d PU G 2
F485 F 0.4951(5) 0.3408(15) 0.3276(6) 0.074(4) Uani 0.50 1 d PU G 2
F486 F 0.5415(7) 0.2944(12) 0.2935(7) 0.121(6) Uani 0.50 1 d PU G 2
C1E C 0.5332(13) 0.032(3) 0.4793(13) 0.027(7) Uiso 0.13 1 d P . .
Cl1E Cl 0.5205(6) 0.0589(13) 0.5374(5) 0.156(5) Uiso 0.25 1 d P . .

loop_
_atom_site_aniso_label
_atom_site_aniso_U_11
_atom_site_aniso_U_22
_atom_site_aniso_U_33
_atom_site_aniso_U_23
_atom_site_aniso_U_13
_atom_site_aniso_U_12
Ir1 0.02353(15) 0.02255(15) 0.02582(15) -0.00100(5) 0.00623(9) 0.00005(5)
N1 0.041(3) 0.033(2) 0.034(2) -0.0111(15) -0.004(2) 0.0009(16)
N2 0.032(2) 0.028(2) 0.034(2) -0.0089(16) 0.0047(16) 0.0001(16)
C3 0.033(2) 0.037(3) 0.051(3) -0.016(2) 0.014(2) -0.011(2)
C4 0.033(3) 0.047(3) 0.069(4) -0.033(3) 0.000(2) -0.004(2)
C5 0.033(3) 0.039(3) 0.052(3) -0.018(3) -0.010(2) 0.003(2)
C1A 0.054(3) 0.036(3) 0.029(2) 0.0011(19) -0.004(2) 0.008(2)
N1' 0.069(3) 0.030(2) 0.027(2) -0.0014(16) 0.011(2) 0.001(2)
N2' 0.043(2) 0.032(2) 0.037(2) -0.0044(17) 0.0148(19) -0.0025(18)
C3' 0.051(4) 0.041(3) 0.062(4) -0.008(2) 0.035(3) -0.001(2)
C4' 0.102(6) 0.049(4) 0.063(4) -0.006(3) 0.062(4) -0.007(4)
C5' 0.086(5) 0.048(3) 0.037(3) -0.006(2) 0.024(3) -0.005(3)
C1B 0.024(2) 0.037(3) 0.025(2) -0.0075(18) 0.0035(16) -0.0055(19)
C2B 0.027(2) 0.031(3) 0.027(2) 0.0004(15) 0.0011(19) 0.0002(16)
C3B 0.027(2) 0.033(2) 0.026(2) 0.0012(17) 0.0001(16) -0.0014(19)
C4B 0.031(2) 0.024(2) 0.027(2) -0.0001(17) 0.0044(17) -0.0061(18)
C5B 0.029(2) 0.031(2) 0.0225(19) -0.0103(17) 0.0010(16) 0.0029(18)
C6B 0.031(3) 0.061(3) 0.039(3) -0.011(3) 0.017(2) -0.010(3)
C7B 0.046(3) 0.045(3) 0.043(3) 0.012(2) 0.008(2) -0.004(2)
C8B 0.031(3) 0.062(3) 0.057(4) 0.018(3) 0.004(3) 0.006(2)
C9B 0.041(3) 0.032(2) 0.040(3) 0.001(2) 0.011(2) -0.009(2)
C10B 0.060(4) 0.039(3) 0.032(3) -0.007(2) 0.005(2) 0.023(3)
Cl1 0.0539(7) 0.0286(6) 0.0475(7) -0.0011(5) 0.0123(6) 0.0116(5)
B1C 0.032(2) 0.023(2) 0.027(2) -0.0003(19) 0.0063(19) 0.000(2)
C11C 0.043(3) 0.023(2) 0.020(2) -0.0047(17) 0.0035(18) 0.003(2)
C12C 0.036(2) 0.029(2) 0.0215(19) 0.0015(16) 0.0043(17) 0.0011(19)
C13C 0.036(2) 0.033(2) 0.029(2) -0.0065(19) -0.0008(19) -0.001(2)
C14C 0.034(2) 0.049(3) 0.026(2) 0.004(2) -0.0004(18) 0.007(2)
C15C 0.042(3) 0.040(3) 0.029(2) 0.0056(19) 0.0094(19) 0.013(2)
C16C 0.040(2) 0.029(2) 0.029(2) -0.0008(18) 0.0081(19) 0.002(2)
C17C 0.050(3) 0.059(4) 0.043(3) 0.014(3) 0.011(2) 0.020(3)
C18C 0.0371(19) 0.059(2) 0.047(2) -0.0157(17) 0.0037(16) -0.0114(18)
F181 0.037(3) 0.055(3) 0.046(2) -0.019(2) 0.005(2) -0.010(3)
F182 0.037(2) 0.065(3) 0.053(3) -0.012(2) 0.002(2) -0.011(2)
F183 0.038(3) 0.062(3) 0.046(3) -0.021(2) 0.003(2) -0.016(2)
F184 0.046(5) 0.075(5) 0.061(4) 0.005(4) 0.011(4) -0.030(5)
F185 0.042(4) 0.060(4) 0.050(5) -0.035(3) 0.016(4) -0.019(3)
F186 0.048(4) 0.064(5) 0.062(4) -0.035(4) 0.018(4) -0.018(4)
F187 0.034(5) 0.079(6) 0.053(4) -0.023(4) 0.010(4) -0.022(4)
F188 0.033(4) 0.040(4) 0.050(4) -0.010(4) -0.001(3) -0.013(4)
F189 0.035(4) 0.054(4) 0.055(5) -0.002(4) -0.006(3) -0.026(3)
F171 0.101(3) 0.048(2) 0.088(3) 0.0257(17) 0.012(3) -0.0038(18)
F172 0.072(3) 0.065(3) 0.131(4) 0.041(2) 0.037(3) 0.0377(19)
F173 0.201(5) 0.061(2) 0.0328(18) 0.0123(16) 0.017(2) -0.008(3)
C21C 0.044(2) 0.031(2) 0.037(2) 0.0119(18) 0.0171(19) 0.0141(19)
C22C 0.073(3) 0.062(3) 0.044(3) 0.009(2) 0.027(2) 0.026(3)
C23C 0.113(4) 0.102(5) 0.054(3) 0.023(3) 0.053(3) 0.047(4)
C24C 0.096(4) 0.101(5) 0.086(4) 0.043(4) 0.072(3) 0.043(4)
C25C 0.063(3) 0.084(4) 0.096(4) 0.048(3) 0.053(3) 0.032(3)
C26C 0.043(3) 0.048(3) 0.059(3) 0.027(3) 0.025(2) 0.014(2)
C27C 0.153(8) 0.156(8) 0.060(5) 0.018(5) 0.050(5) 0.054(7)
C28C 0.060(4) 0.123(7) 0.140(7) 0.067(6) 0.062(4) 0.014(4)
F271 0.067(6) 0.119(8) 0.035(4) 0.003(4) 0.008(4) 0.027(5)
F272 0.091(6) 0.186(11) 0.045(5) -0.006(6) 0.033(4) 0.018(7)
F273 0.170(10) 0.096(7) 0.060(5) -0.023(5) 0.038(6) -0.012(7)
F274 0.168(11) 0.173(13) 0.043(5) -0.002(6) 0.039(6) 0.024(8)
F275 0.171(11) 0.149(11) 0.070(7) -0.034(6) 0.040(7) 0.044(8)
F276 0.114(9) 0.188(11) 0.038(6) -0.015(7) 0.014(7) 0.013(9)
F281 0.053(9) 0.055(8) 0.136(9) 0.043(6) 0.064(8) 0.002(6)
F282 0.056(7) 0.109(15) 0.20(2) 0.094(15) 0.006(13) 0.008(9)
F283 0.113(14) 0.156(16) 0.22(2) -0.017(15) 0.110(14) -0.060(11)
F284 0.044(8) 0.077(10) 0.25(2) 0.075(10) 0.065(9) -0.015(6)
F285 0.054(9) 0.096(12) 0.180(18) 0.063(11) 0.049(10) 0.026(8)
F286 0.039(6) 0.25(2) 0.103(9) 0.058(14) 0.021(6) -0.034(11)
C31C 0.035(2) 0.025(2) 0.027(2) -0.0015(17) 0.0075(18) 0.0012(19)
C32C 0.045(3) 0.026(2) 0.050(3) 0.001(2) -0.008(2) 0.007(2)
C33C 0.054(3) 0.026(3) 0.077(4) 0.001(3) -0.027(3) -0.006(2)
C34C 0.055(3) 0.025(3) 0.071(4) 0.007(2) -0.009(3) 0.011(2)
C35C 0.036(2) 0.026(2) 0.041(2) 0.0063(19) 0.004(2) 0.0017(19)
C36C 0.037(3) 0.024(2) 0.029(2) 0.0013(16) 0.009(2) 0.0004(18)
C37C 0.107(7) 0.035(4) 0.162(10) 0.012(5) -0.064(7) -0.009(5)
C38C 0.044(3) 0.038(3) 0.057(3) 0.010(3) -0.001(2) -0.001(2)
F371 0.083(8) 0.051(12) 0.115(7) -0.029(5) -0.050(5) 0.003(10)
F372 0.107(9) 0.035(5) 0.172(11) -0.027(7) -0.066(7) 0.006(6)
F373 0.090(9) 0.073(8) 0.179(8) -0.004(7) -0.007(8) -0.034(5)
F374 0.079(6) 0.047(11) 0.102(6) -0.022(6) -0.035(5) -0.014(7)
F375 0.093(8) 0.027(4) 0.165(9) 0.004(6) -0.043(6) -0.017(5)
F376 0.057(6) 0.094(8) 0.153(7) -0.035(7) 0.035(6) -0.037(5)
F381 0.062(8) 0.076(11) 0.057(8) 0.040(7) 0.003(7) 0.007(7)
F382 0.052(6) 0.094(10) 0.089(6) -0.016(6) 0.014(5) 0.025(7)
F383 0.034(6) 0.045(5) 0.164(11) -0.019(6) -0.041(7) 0.016(6)
F384 0.075(7) 0.031(5) 0.102(14) 0.023(7) -0.043(8) 0.009(5)
F385 0.035(5) 0.133(13) 0.127(11) 0.042(9) 0.027(7) 0.008(9)
F386 0.058(7) 0.067(6) 0.113(9) -0.016(6) -0.054(7) 0.033(7)
C41C 0.020(2) 0.027(2) 0.031(2) 0.0036(16) 0.0040(18) 0.0020(15)
C42C 0.0185(19) 0.022(2) 0.032(2) 0.0035(17) 0.0017(16) 0.0003(17)
C43C 0.020(2) 0.032(2) 0.030(2) -0.0002(19) 0.0021(17) 0.0011(18)
C44C 0.018(2) 0.030(2) 0.042(2) -0.008(2) 0.0010(18) 0.0008(18)
C45C 0.0147(19) 0.025(2) 0.043(2) 0.0009(19) 0.0029(17) -0.0012(17)
C46C 0.023(2) 0.028(2) 0.037(2) 0.0060(18) 0.0058(17) 0.0020(17)
C47C 0.028(3) 0.037(3) 0.034(3) -0.0029(19) 0.002(2) -0.002(2)
C48C 0.038(3) 0.027(2) 0.058(3) -0.002(2) 0.006(3) 0.002(2)
F471 0.101(10) 0.047(5) 0.032(4) -0.006(4) 0.030(5) -0.031(5)
F472 0.036(6) 0.134(13) 0.048(7) 0.029(7) -0.009(5) -0.025(8)
F473 0.063(5) 0.085(7) 0.038(5) 0.015(4) 0.029(4) 0.039(5)
F474 0.064(7) 0.132(12) 0.049(6) 0.030(8) -0.002(5) -0.042(9)
F475 0.055(8) 0.129(13) 0.062(10) 0.062(9) 0.020(7) 0.048(9)
F476 0.180(11) 0.054(5) 0.059(6) -0.007(4) 0.052(8) 0.010(8)
F481 0.090(8) 0.030(6) 0.060(5) 0.012(4) 0.027(5) -0.005(5)
F482 0.042(6) 0.049(6) 0.096(8) 0.030(6) -0.051(6) -0.027(5)
F483 0.083(6) 0.013(3) 0.151(12) -0.002(6) 0.085(7) 0.006(4)
F484 0.093(10) 0.036(6) 0.136(12) 0.026(8) -0.048(8) -0.011(7)
F485 0.053(8) 0.055(6) 0.137(12) 0.002(8) 0.063(8) -0.019(6)
F486 0.214(17) 0.041(7) 0.150(14) -0.045(8) 0.121(12) -0.045(10)

loop_
_atom_type_symbol
_atom_type_description
_atom_type_scat_dispersion_real
_atom_type_scat_dispersion_imag
_atom_type_scat_source
C C 0.0033 0.0016 'International Tables Vol C Tables 4.2.6.8 and 6.1.1.4'
H H 0.0000 0.0000 'International Tables Vol C Tables 4.2.6.8 and 6.1.1.4'
B B 0.0013 0.0007 'International Tables Vol C Tables 4.2.6.8 and 6.1.1.4'
N N 0.0061 0.0033 'International Tables Vol C Tables 4.2.6.8 and 6.1.1.4'
F F 0.0171 0.0103 'International Tables Vol C Tables 4.2.6.8 and 6.1.1.4'
Cl Cl 0.1484 0.1585 'International Tables Vol C Tables 4.2.6.8 and 6.1.1.4'
Ir Ir -1.4442 7.9887 'International Tables Vol C Tables 4.2.6.8 and 6.1.1.4'

loop_
_geom_angle_atom_site_label_1
_geom_angle_atom_site_label_2
_geom_angle_atom_site_label_3
_geom_angle
_geom_angle_site_symmetry_1
_geom_angle_site_symmetry_3
C1E C1D Cl1E 145(4) 5_656 .
C1E C1D Cl2D 24(2) 5_656 .
Cl1E C1D Cl2D 167(3) . .
C1E C1D Cl1D 145(3) 5_656 .
Cl1E C1D Cl1D 56.6(12) . .
Cl2D C1D Cl1D 128.1(16) . .
C1E C1D Cl1E 76(3) 5_656 5_656
Cl1E C1D Cl1E 134.6(16) . 5_656
Cl2D C1D Cl1E 52.9(10) . 5_656
Cl1D C1D Cl1E 78.1(12) . 5_656
C1E C1D C1E 136(2) 5_656 .
Cl1E C1D C1E 74.3(19) . .
Cl2D C1D C1E 113.7(17) . .
Cl1D C1D C1E 22.3(12) . .
Cl1E C1D C1E 60.9(13) 5_656 .
C1E Cl1D Cl1E 124(4) . .
C1E Cl1D C1D 97(4) . .
Cl1E Cl1D C1D 38.6(9) . .
C1E Cl1D Cl1E 54(4) . 5_656
Cl1E Cl1D Cl1E 93.8(11) . 5_656
C1D Cl1D Cl1E 55.3(11) . 5_656
C1E Cl2D Cl1E 97(3) 5_656 5_656
C1E Cl2D C1D 27(3) 5_656 .
Cl1E Cl2D C1D 71.2(13) 5_656 .
N2' Ir1 N2 83.88(16) . .
N2' Ir1 C5B 112.55(16) . .
N2 Ir1 C5B 103.39(14) . .
N2' Ir1 C3B 112.63(17) . .
N2 Ir1 C3B 162.61(16) . .
C5B Ir1 C3B 66.05(16) . .
N2' Ir1 C4B 95.43(16) . .
N2 Ir1 C4B 138.41(15) . .
C5B Ir1 C4B 38.91(16) . .
C3B Ir1 C4B 38.89(16) . .
N2' Ir1 C1B 151.86(18) . .
N2 Ir1 C1B 97.74(14) . .
C5B Ir1 C1B 39.60(17) . .
C3B Ir1 C1B 65.19(15) . .
C4B Ir1 C1B 64.81(16) . .
N2' Ir1 C2B 151.59(19) . .
N2 Ir1 C2B 124.50(16) . .
C5B Ir1 C2B 65.59(15) . .
C3B Ir1 C2B 39.32(17) . .
C4B Ir1 C2B 64.86(15) . .
C1B Ir1 C2B 38.08(16) . .
N2' Ir1 Cl1 87.19(12) . .
N2 Ir1 Cl1 86.07(11) . .
C5B Ir1 Cl1 158.67(11) . .
C3B Ir1 Cl1 99.67(12) . .
C4B Ir1 Cl1 135.51(12) . .
C1B Ir1 Cl1 120.95(13) . .
C2B Ir1 Cl1 93.25(11) . .
N2 N1 C5 111.0(4) . .
N2 N1 C1A 120.3(4) . .
C5 N1 C1A 128.3(4) . .
C3 N2 N1 106.1(4) . .
C3 N2 Ir1 131.2(3) . .
N1 N2 Ir1 122.7(3) . .
N2 C3 C4 108.8(5) . .
N2 C3 H3 125.6 . .
C4 C3 H3 125.6 . .
C5 C4 C3 107.8(5) . .
C5 C4 H4 126.1 . .
C3 C4 H4 126.1 . .
C4 C5 N1 106.2(4) . .
C4 C5 H5 126.9 . .
N1 C5 H5 126.9 . .
N1' C1A N1 110.3(4) . .
N1' C1A H1A1 109.6 . .
N1 C1A H1A1 109.6 . .
N1' C1A H1A2 109.6 . .
N1 C1A H1A2 109.6 . .
H1A1 C1A H1A2 108.1 . .
C5' N1' N2' 109.2(5) . .
C5' N1' C1A 129.9(4) . .
N2' N1' C1A 120.3(4) . .
C3' N2' N1' 106.3(5) . .
C3' N2' Ir1 131.6(4) . .
N1' N2' Ir1 122.1(3) . .
N2' C3' C4' 110.1(6) . .
N2' C3' H3' 124.9 . .
C4' C3' H3' 124.9 . .
C5' C4' C3' 106.5(5) . .
C5' C4' H4' 126.8 . .
C3' C4' H4' 126.8 . .
C4' C5' N1' 107.8(5) . .
C4' C5' H5' 126.1 . .
N1' C5' H5' 126.1 . .
C2B C1B C5B 108.8(4) . .
C2B C1B C6B 127.3(5) . .
C5B C1B C6B 123.9(4) . .
C2B C1B Ir1 71.3(3) . .
C5B C1B Ir1 69.4(2) . .
C6B C1B Ir1 125.0(3) . .
C1B C2B C3B 108.1(4) . .
C1B C2B C7B 126.9(4) . .
C3B C2B C7B 125.0(4) . .
C1B C2B Ir1 70.6(2) . .
C3B C2B Ir1 69.3(2) . .
C7B C2B Ir1 126.9(3) . .
C4B C3B C2B 107.2(4) . .
C4B C3B C8B 127.0(4) . .
C2B C3B C8B 125.5(4) . .
C4B C3B Ir1 71.1(2) . .
C2B C3B Ir1 71.4(2) . .
C8B C3B Ir1 127.4(4) . .
C5B C4B C3B 109.2(4) . .
C5B C4B C9B 126.1(4) . .
C3B C4B C9B 124.7(4) . .
C5B C4B Ir1 69.9(2) . .
C3B C4B Ir1 70.0(2) . .
C9B C4B Ir1 125.0(3) . .
C4B C5B C1B 106.5(4) . .
C4B C5B C10B 127.2(4) . .
C1B C5B C10B 125.8(4) . .
C4B C5B Ir1 71.2(2) . .
C1B C5B Ir1 71.0(2) . .
C10B C5B Ir1 129.2(3) . .
C1B C6B H6B1 109.5 . .
C1B C6B H6B2 109.5 . .
H6B1 C6B H6B2 109.5 . .
C1B C6B H6B3 109.5 . .
H6B1 C6B H6B3 109.5 . .
H6B2 C6B H6B3 109.5 . .
C2B C7B H7B1 109.5 . .
C2B C7B H7B2 109.5 . .
H7B1 C7B H7B2 109.5 . .
C2B C7B H7B3 109.5 . .
H7B1 C7B H7B3 109.5 . .
H7B2 C7B H7B3 109.5 . .
C3B C8B H8B1 109.5 . .
C3B C8B H8B2 109.5 . .
H8B1 C8B H8B2 109.5 . .
C3B C8B H8B3 109.5 . .
H8B1 C8B H8B3 109.5 . .
H8B2 C8B H8B3 109.5 . .
C4B C9B H9B1 109.5 . .
C4B C9B H9B2 109.5 . .
H9B1 C9B H9B2 109.5 . .
C4B C9B H9B3 109.5 . .
H9B1 C9B H9B3 109.5 . .
H9B2 C9B H9B3 109.5 . .
C5B C10B H10A 109.5 . .
C5B C10B H10B 109.5 . .
H10A C10B H10B 109.5 . .
C5B C10B H10C 109.5 . .
H10A C10B H10C 109.5 . .
H10B C10B H10C 109.5 . .
C41C B1C C21C 112.6(4) . .
C41C B1C C31C 112.1(3) . .
C21C B1C C31C 103.3(3) . .
C41C B1C C11C 103.9(3) . .
C21C B1C C11C 109.4(4) . .
C31C B1C C11C 115.7(4) . .
C12C C11C C16C 114.4(4) . .
C12C C11C B1C 124.7(4) . .
C16C C11C B1C 120.3(4) . .
C13C C12C C11C 122.7(4) . .
C13C C12C H12C 118.6 . .
C11C C12C H12C 118.6 . .
C12C C13C C14C 121.3(4) . .
C12C C13C C18C 121.4(4) . .
C14C C13C C18C 117.3(4) . .
C13C C14C C15C 117.6(4) . .
C13C C14C H14C 121.2 . .
C15C C14C H14C 121.2 . .
C16C C15C C14C 120.2(4) . .
C16C C15C C17C 120.2(4) . .
C14C C15C C17C 119.6(4) . .
C15C C16C C11C 123.6(4) . .
C15C C16C H16C 118.2 . .
C11C C16C H16C 118.2 . .
F173 C17C F172 111.5(5) . .
F173 C17C F171 102.7(5) . .
F172 C17C F171 102.2(5) . .
F173 C17C C15C 113.1(5) . .
F172 C17C C15C 113.4(5) . .
F171 C17C C15C 112.9(4) . .
F187 C18C F186 126.1(8) . .
F187 C18C F182 77.8(8) . .
F186 C18C F182 76.8(7) . .
F187 C18C F184 40.9(8) . .
F186 C18C F184 110.6(10) . .
F182 C18C F184 110.6(10) . .
F187 C18C F188 116.6(8) . .
F186 C18C F188 36.9(6) . .
F182 C18C F188 44.0(6) . .
F184 C18C F188 130.4(8) . .
F187 C18C F189 99.4(9) . .
F186 C18C F189 64.3(8) . .
F182 C18C F189 129.2(7) . .
F184 C18C F189 59.9(8) . .
F188 C18C F189 100.7(7) . .
F187 C18C F183 115.3(9) . .
F186 C18C F183 38.7(6) . .
F182 C18C F183 110.4(7) . .
F184 C18C F183 81.2(8) . .
F188 C18C F183 75.5(6) . .
F189 C18C F183 25.8(5) . .
F187 C18C F185 54.1(8) . .
F186 C18C F185 105.6(8) . .
F182 C18C F185 29.7(5) . .
F184 C18C F185 93.7(9) . .
F188 C18C F185 73.6(7) . .
F189 C18C F185 140.8(8) . .
F183 C18C F185 133.7(7) . .
F187 C18C F181 28.0(7) . .
F186 C18C F181 128.3(9) . .
F182 C18C F181 105.3(7) . .
F184 C18C F181 19.0(7) . .
F188 C18C F181 138.6(8) . .
F189 C18C F181 77.9(7) . .
F183 C18C F181 100.1(7) . .
F185 C18C F181 82.0(7) . .
F187 C18C C13C 116.5(6) . .
F186 C18C C13C 117.4(6) . .
F182 C18C C13C 117.8(6) . .
F184 C18C C13C 117.1(7) . .
F188 C18C C13C 112.3(6) . .
F189 C18C C13C 108.8(6) . .
F183 C18C C13C 114.1(6) . .
F185 C18C C13C 109.1(6) . .
F181 C18C C13C 107.1(6) . .
C26C C21C C22C 117.9(5) . .
C26C C21C B1C 123.2(4) . .
C22C C21C B1C 118.7(5) . .
C23C C22C C21C 119.6(6) . .
C23C C22C H22C 120.2 . .
C21C C22C H22C 120.2 . .
C22C C23C C24C 122.9(7) . .
C22C C23C C27C 118.9(8) . .
C24C C23C C27C 118.2(6) . .
C23C C24C C25C 117.8(6) . .
C23C C24C H24C 121.1 . .
C25C C24C H24C 121.1 . .
C24C C25C C26C 120.1(7) . .
C24C C25C C28C 122.0(7) . .
C26C C25C C28C 117.9(8) . .
C21C C26C C25C 121.6(6) . .
C21C C26C H26C 119.2 . .
C25C C26C H26C 119.2 . .
F276 C27C F272 105.7(13) . .
F276 C27C F275 134.9(15) . .
F272 C27C F275 48.4(7) . .
F276 C27C C23C 116.8(12) . .
F272 C27C C23C 132.2(11) . .
F275 C27C C23C 105.1(9) . .
F276 C27C F273 67.9(14) . .
F272 C27C F273 103.2(11) . .
F275 C27C F273 82.1(10) . .
C23C C27C F273 112.0(8) . .
F276 C27C F271 18.7(12) . .
F272 C27C F271 103.3(9) . .
F275 C27C F271 144.9(10) . .
C23C C27C F271 109.9(8) . .
F273 C27C F271 86.6(8) . .
F276 C27C F274 103.1(13) . .
F272 C27C F274 50.5(8) . .
F275 C27C F274 86.6(8) . .
C23C C27C F274 97.2(8) . .
F273 C27C F274 150.5(8) . .
F271 C27C F274 87.3(8) . .
F286 C28C F282 72.7(16) . .
F286 C28C F284 134.1(19) . .
F282 C28C F284 112.5(17) . .
F286 C28C F281 113.4(16) . .
F282 C28C F281 104.2(14) . .
F284 C28C F281 21.4(15) . .
F286 C28C F283 43.9(12) . .
F282 C28C F283 111.4(17) . .
F284 C28C F283 98.8(17) . .
F281 C28C F283 84.1(13) . .
F286 C28C C25C 116.0(9) . .
F282 C28C C25C 122.0(14) . .
F284 C28C C25C 99.8(11) . .
F281 C28C C25C 119.5(11) . .
F283 C28C C25C 109.4(10) . .
F286 C28C F285 106.6(16) . .
F282 C28C F285 35.6(12) . .
F284 C28C F285 95.9(16) . .
F281 C28C F285 100.4(12) . .
F283 C28C F285 147.0(15) . .
C25C C28C F285 96.9(10) . .
C32C C31C C36C 115.4(4) . .
C32C C31C B1C 124.5(4) . .
C36C C31C B1C 119.6(4) . .
C31C C32C C33C 121.7(4) . .
C31C C32C H32C 119.2 . .
C33C C32C H32C 119.2 . .
C34C C33C C32C 120.6(5) . .
C34C C33C C37C 120.7(5) . .
C32C C33C C37C 118.7(5) . .
C35C C34C C33C 118.9(5) . .
C35C C34C H34C 120.6 . .
C33C C34C H34C 120.6 . .
C34C C35C C36C 120.2(4) . .
C34C C35C C38C 118.9(4) . .
C36C C35C C38C 120.8(4) . .
C35C C36C C31C 123.2(4) . .
C35C C36C H36C 118.4 . .
C31C C36C H36C 118.4 . .
F373 C37C F375 61.8(8) . .
F373 C37C F374 110(2) . .
F375 C37C F374 114.1(18) . .
F373 C37C F371 120.0(18) . .
F375 C37C F371 124.8(19) . .
F374 C37C F371 13(4) . .
F373 C37C C33C 119.3(15) . .
F375 C37C C33C 117.8(8) . .
F374 C37C C33C 120(2) . .
F371 C37C C33C 108(2) . .
F373 C37C F372 107.3(10) . .
F375 C37C F372 46.8(8) . .
F374 C37C F372 89.5(14) . .
F371 C37C F372 93.4(13) . .
C33C C37C F372 105.1(9) . .
F373 C37C F376 34.9(11) . .
F375 C37C F376 96.6(11) . .
F374 C37C F376 95.9(12) . .
F371 C37C F376 100.2(13) . .
C33C C37C F376 105.5(9) . .
F372 C37C F376 140.8(9) . .
F385 C38C F384 110.8(15) . .
F385 C38C F383 74.2(11) . .
F384 C38C F383 122.3(14) . .
F385 C38C F381 116.9(14) . .
F384 C38C F381 17(2) . .
F383 C38C F381 107.6(15) . .
F385 C38C F386 107.1(11) . .
F384 C38C F386 106.5(14) . .
F383 C38C F386 33.0(10) . .
F381 C38C F386 89.8(14) . .
F385 C38C F382 28.6(10) . .
F384 C38C F382 88.0(14) . .
F383 C38C F382 100.9(10) . .
F381 C38C F382 99.2(13) . .
F386 C38C F382 132.3(9) . .
F385 C38C C35C 113.9(9) . .
F384 C38C C35C 110.6(12) . .
F383 C38C C35C 119.1(7) . .
F381 C38C C35C 117.6(11) . .
F386 C38C C35C 107.5(7) . .
F382 C38C C35C 109.2(8) . .
C42C C41C C46C 115.4(4) . .
C42C C41C B1C 123.1(4) . .
C46C C41C B1C 121.1(4) . .
C41C C42C C43C 122.2(4) . .
C41C C42C H42C 118.9 . .
C43C C42C H42C 118.9 . .
C44C C43C C42C 121.1(4) . .
C44C C43C C47C 118.9(4) . .
C42C C43C C47C 120.0(4) . .
C43C C44C C45C 118.1(4) . .
C43C C44C H44C 121.0 . .
C45C C44C H44C 121.0 . .
C46C C45C C44C 120.3(4) . .
C46C C45C C48C 119.8(4) . .
C44C C45C C48C 119.8(4) . .
C45C C46C C41C 122.9(4) . .
C45C C46C H46C 118.6 . .
C41C C46C H46C 118.6 . .
F474 C47C F472 123.4(13) . .
F474 C47C F475 109.3(13) . .
F472 C47C F475 25.0(14) . .
F474 C47C F476 106.2(11) . .
F472 C47C F476 77.6(12) . .
F475 C47C F476 101.5(11) . .
F474 C47C F473 76.3(10) . .
F472 C47C F473 106.8(12) . .
F475 C47C F473 126.6(11) . .
F476 C47C F473 33.7(6) . .
F474 C47C F471 27.0(10) . .
F472 C47C F471 106.2(12) . .
F475 C47C F471 86.3(12) . .
F476 C47C F471 126.2(9) . .
F473 C47C F471 101.2(9) . .
F474 C47C C43C 114.6(8) . .
F472 C47C C43C 115.4(12) . .
F475 C47C C43C 112.2(11) . .
F476 C47C C43C 112.0(7) . .
F473 C47C C43C 112.4(6) . .
F471 C47C C43C 113.6(7) . .
F484 C48C F485 106.3(13) . .
F484 C48C F483 80.0(11) . .
F485 C48C F483 123.0(11) . .
F484 C48C F482 119.0(11) . .
F485 C48C F482 17.1(13) . .
F483 C48C F482 111.5(11) . .
F484 C48C F486 110.4(12) . .
F485 C48C F486 98.9(12) . .
F483 C48C F486 33.9(9) . .
F482 C48C F486 83.4(12) . .
F484 C48C F481 23.5(12) . .
F485 C48C F481 87.7(11) . .
F483 C48C F481 102.2(10) . .
F482 C48C F481 103.1(10) . .
F486 C48C F481 128.8(11) . .
F484 C48C C45C 114.7(10) . .
F485 C48C C45C 113.7(10) . .
F483 C48C C45C 113.8(7) . .
F482 C48C C45C 113.5(9) . .
F486 C48C C45C 111.5(9) . .
F481 C48C C45C 111.7(8) . .
Cl1D C1E Cl2D 45(3) . 5_656
Cl1D C1E C1D 90(4) . 5_656
Cl2D C1E C1D 130(5) 5_656 5_656
Cl1D C1E C1D 61(3) . .
Cl2D C1E C1D 88(3) 5_656 .
C1D C1E C1D 44(2) 5_656 .
Cl1D C1E Cl1E 38(3) . .
Cl2D C1E Cl1E 56(2) 5_656 .
C1D C1E Cl1E 74(3) 5_656 .
C1D C1E Cl1E 31.9(9) . .
Cl1D C1E Cl1E 108(4) . 5_656
Cl2D C1E Cl1E 147(4) 5_656 5_656
C1D C1E Cl1E 18(2) 5_656 5_656
C1D C1E Cl1E 59.3(14) . 5_656
Cl1E C1E Cl1E 91.0(17) . 5_656
C1D Cl1E Cl1D 84.8(14) . .
C1D Cl1E Cl2D 100.4(17) . 5_656
Cl1D Cl1E Cl2D 22.9(8) . 5_656
C1D Cl1E C1D 45.4(16) . 5_656
Cl1D Cl1E C1D 39.7(10) . 5_656
Cl2D Cl1E C1D 56.0(8) 5_656 5_656
C1D Cl1E C1E 74(2) . .
Cl1D Cl1E C1E 18.4(12) . .
Cl2D Cl1E C1E 26.7(11) 5_656 .
C1D Cl1E C1E 29.5(11) 5_656 .
C1D Cl1E C1E 17(2) . 5_656
Cl1D Cl1E C1E 97.7(15) . 5_656
Cl2D Cl1E C1E 115.7(15) 5_656 5_656
C1D Cl1E C1E 59.8(13) 5_656 5_656
C1E Cl1E C1E 89.0(17) . 5_656
C1D Cl1E Cl1D 3.6(19) . 5_656
Cl1D Cl1E Cl1D 86.2(11) . 5_656
Cl2D Cl1E Cl1D 100.8(11) 5_656 5_656
C1D Cl1E Cl1D 46.6(6) 5_656 5_656
C1E Cl1E Cl1D 74.3(13) . 5_656
C1E Cl1E Cl1D 17.9(11) 5_656 5_656

loop_
_geom_bond_atom_site_label_1
_geom_bond_atom_site_label_2
_geom_bond_distance
_geom_bond_site_symmetry_2
C1D C1E 0.96(4) 5_656
C1D Cl1E 1.04(2) .
C1D Cl2D 1.645(11) .
C1D Cl1D 1.659(10) .
C1D Cl1E 1.88(3) 5_656
C1D C1E 1.89(4) .
Cl1D C1E 0.72(3) .
Cl1D Cl1E 1.391(19) .
Cl1D Cl1E 2.23(2) 5_656
Cl2D C1E 0.86(4) 5_656
Cl2D Cl1E 1.58(2) 5_656
Ir1 N2' 2.089(4) .
Ir1 N2 2.101(3) .
Ir1 C5B 2.138(4) .
Ir1 C3B 2.142(4) .
Ir1 C4B 2.156(4) .
Ir1 C1B 2.160(4) .
Ir1 C2B 2.170(5) .
Ir1 Cl1 2.3869(12) .
N1 N2 1.345(6) .
N1 C5 1.364(6) .
N1 C1A 1.444(7) .
N2 C3 1.337(6) .
C3 C4 1.394(7) .
C3 H3 0.9500 .
C4 C5 1.335(8) .
C4 H4 0.9500 .
C5 H5 0.9500 .
C1A N1' 1.433(7) .
C1A H1A1 0.9900 .
C1A H1A2 0.9900 .
N1' C5' 1.363(6) .
N1' N2' 1.375(6) .
N2' C3' 1.333(7) .
C3' C4' 1.388(9) .
C3' H3' 0.9500 .
C4' C5' 1.357(9) .
C4' H4' 0.9500 .
C5' H5' 0.9500 .
C1B C2B 1.412(6) .
C1B C5B 1.456(6) .
C1B C6B 1.500(6) .
C2B C3B 1.451(6) .
C2B C7B 1.494(6) .
C3B C4B 1.431(6) .
C3B C8B 1.508(7) .
C4B C5B 1.430(6) .
C4B C9B 1.502(6) .
C5B C10B 1.489(6) .
C6B H6B1 0.9800 .
C6B H6B2 0.9800 .
C6B H6B3 0.9800 .
C7B H7B1 0.9800 .
C7B H7B2 0.9800 .
C7B H7B3 0.9800 .
C8B H8B1 0.9800 .
C8B H8B2 0.9800 .
C8B H8B3 0.9800 .
C9B H9B1 0.9800 .
C9B H9B2 0.9800 .
C9B H9B3 0.9800 .
C10B H10A 0.9800 .
C10B H10B 0.9800 .
C10B H10C 0.9800 .
B1C C41C 1.628(6) .
B1C C21C 1.637(7) .
B1C C31C 1.638(6) .
B1C C11C 1.638(6) .
C11C C12C 1.408(7) .
C11C C16C 1.410(6) .
C12C C13C 1.372(6) .
C12C H12C 0.9500 .
C13C C14C 1.392(7) .
C13C C18C 1.489(7) .
C14C C15C 1.400(7) .
C14C H14C 0.9500 .
C15C C16C 1.370(6) .
C15C C17C 1.500(7) .
C16C H16C 0.9500 .
C17C F173 1.292(6) .
C17C F172 1.311(7) .
C17C F171 1.337(7) .
C18C F187 1.262(8) .
C18C F186 1.298(8) .
C18C F182 1.310(11) .
C18C F184 1.318(9) .
C18C F188 1.332(8) .
C18C F189 1.375(8) .
C18C F183 1.377(12) .
C18C F185 1.379(8) .
C18C F181 1.456(14) .
C21C C26C 1.402(8) .
C21C C22C 1.414(7) .
C22C C23C 1.384(9) .
C22C H22C 0.9500 .
C23C C24C 1.391(11) .
C23C C27C 1.527(11) .
C24C C25C 1.401(11) .
C24C H24C 0.9500 .
C25C C26C 1.403(8) .
C25C C28C 1.535(11) .
C26C H26C 0.9500 .
C27C F276 0.906(13) .
C27C F272 1.142(12) .
C27C F275 1.342(14) .
C27C F273 1.546(16) .
C27C F271 1.562(13) .
C27C F274 1.673(17) .
C28C F286 1.19(2) .
C28C F282 1.23(2) .
C28C F284 1.25(3) .
C28C F281 1.422(16) .
C28C F283 1.46(2) .
C28C F285 1.55(2) .
C31C C32C 1.402(7) .
C31C C36C 1.402(6) .
C32C C33C 1.405(7) .
C32C H32C 0.9500 .
C33C C34C 1.383(7) .
C33C C37C 1.491(9) .
C34C C35C 1.378(7) .
C34C H34C 0.9500 .
C35C C36C 1.382(6) .
C35C C38C 1.500(7) .
C36C H36C 0.9500 .
C37C F373 1.079(18) .
C37C F375 1.262(15) .
C37C F374 1.28(3) .
C37C F371 1.37(2) .
C37C F372 1.540(18) .
C37C F376 1.589(18) .
C38C F385 1.219(17) .
C38C F384 1.29(2) .
C38C F383 1.306(16) .
C38C F381 1.31(2) .
C38C F386 1.334(17) .
C38C F382 1.437(17) .
C41C C42C 1.395(6) .
C41C C46C 1.408(6) .
C42C C43C 1.407(6) .
C42C H42C 0.9500 .
C43C C44C 1.375(7) .
C43C C47C 1.491(7) .
C44C C45C 1.403(7) .
C44C H44C 0.9500 .
C45C C46C 1.389(6) .
C45C C48C 1.482(7) .
C46C H46C 0.9500 .
C47C F474 1.241(17) .
C47C F472 1.281(19) .
C47C F475 1.284(17) .
C47C F476 1.312(12) .
C47C F473 1.330(11) .
C47C F471 1.388(14) .
C48C F484 1.250(18) .
C48C F485 1.265(13) .
C48C F483 1.303(14) .
C48C F482 1.313(13) .
C48C F486 1.325(18) .
C48C F481 1.408(15) .
C1E Cl2D 0.86(4) 5_656
C1E C1D 0.96(4) 5_656
C1E Cl1E 1.89(4) .
C1E Cl1E 1.91(4) 5_656
Cl1E Cl2D 1.58(2) 5_656
Cl1E C1D 1.88(3) 5_656
Cl1E C1E 1.91(4) 5_656
Cl1E Cl1D 2.23(2) 5_656

loop_
_geom_torsion_atom_site_label_1
_geom_torsion_atom_site_label_2
_geom_torsion_atom_site_label_3
_geom_torsion_atom_site_label_4
_geom_torsion
_geom_torsion_site_symmetry_1
_geom_torsion_site_symmetry_4
C1E C1D Cl1D C1E 80(7) 5_656 .
Cl1E C1D Cl1D C1E -139(4) . .
Cl2D C1D Cl1D C1E 56(4) . .
Cl1E C1D Cl1D C1E 37(4) 5_656 .
C1E C1D Cl1D Cl1E -141(7) 5_656 .
Cl2D C1D Cl1D Cl1E -166(4) . .
Cl1E C1D Cl1D Cl1E 176(2) 5_656 .
C1E C1D Cl1D Cl1E 139(4) . .
C1E C1D Cl1D Cl1E 43(6) 5_656 5_656
Cl1E C1D Cl1D Cl1E -176(2) . 5_656
Cl2D C1D Cl1D Cl1E 18(2) . 5_656
C1E C1D Cl1D Cl1E -37(4) . 5_656
Cl1E C1D Cl2D C1E 37(10) . 5_656
Cl1D C1D Cl2D C1E 144(7) . 5_656
Cl1E C1D Cl2D C1E 167(6) 5_656 5_656
C1E C1D Cl2D C1E 164(6) . 5_656
C1E C1D Cl2D Cl1E -167(6) 5_656 5_656
Cl1E C1D Cl2D Cl1E -130(10) . 5_656
Cl1D C1D Cl2D Cl1E -23(2) . 5_656
C1E C1D Cl2D Cl1E -2.8(19) . 5_656
C5 N1 N2 C3 -0.5(5) . .
C1A N1 N2 C3 -174.5(4) . .
C5 N1 N2 Ir1 178.9(3) . .
C1A N1 N2 Ir1 4.9(6) . .
N2' Ir1 N2 C3 -146.5(4) . .
C5B Ir1 N2 C3 101.7(4) . .
C3B Ir1 N2 C3 51.2(7) . .
C4B Ir1 N2 C3 122.2(4) . .
C1B Ir1 N2 C3 61.8(4) . .
C2B Ir1 N2 C3 32.3(5) . .
Cl1 Ir1 N2 C3 -58.9(4) . .
N2' Ir1 N2 N1 34.2(3) . .
C5B Ir1 N2 N1 -77.5(4) . .
C3B Ir1 N2 N1 -128.0(5) . .
C4B Ir1 N2 N1 -57.1(4) . .
C1B Ir1 N2 N1 -117.5(4) . .
C2B Ir1 N2 N1 -146.9(3) . .
Cl1 Ir1 N2 N1 121.8(3) . .
N1 N2 C3 C4 -0.1(5) . .
Ir1 N2 C3 C4 -179.4(3) . .
N2 C3 C4 C5 0.6(6) . .
C3 C4 C5 N1 -0.9(6) . .
N2 N1 C5 C4 0.8(6) . .
C1A N1 C5 C4 174.3(5) . .
N2 N1 C1A N1' -59.4(6) . .
C5 N1 C1A N1' 127.8(5) . .
N1 C1A N1' C5' -130.7(5) . .
N1 C1A N1' N2' 59.0(6) . .
C5' N1' N2' C3' 1.6(5) . .
C1A N1' N2' C3' 173.7(4) . .
C5' N1' N2' Ir1 -176.6(3) . .
C1A N1' N2' Ir1 -4.5(6) . .
N2 Ir1 N2' C3' 148.0(5) . .
C5B Ir1 N2' C3' -110.0(4) . .
C3B Ir1 N2' C3' -37.6(5) . .
C4B Ir1 N2' C3' -73.8(5) . .
C1B Ir1 N2' C3' -117.0(5) . .
C2B Ir1 N2' C3' -30.0(6) . .
Cl1 Ir1 N2' C3' 61.7(4) . .
N2 Ir1 N2' N1' -34.2(4) . .
C5B Ir1 N2' N1' 67.8(4) . .
C3B Ir1 N2' N1' 140.1(3) . .
C4B Ir1 N2' N1' 104.0(4) . .
C1B Ir1 N2' N1' 60.8(5) . .
C2B Ir1 N2' N1' 147.8(3) . .
Cl1 Ir1 N2' N1' -120.6(4) . .
N1' N2' C3' C4' -2.1(6) . .
Ir1 N2' C3' C4' 176.0(4) . .
N2' C3' C4' C5' 1.8(7) . .
C3' C4' C5' N1' -0.7(7) . .
N2' N1' C5' C4' -0.5(6) . .
C1A N1' C5' C4' -171.7(5) . .
N2' Ir1 C1B C2B 129.6(4) . .
N2 Ir1 C1B C2B -138.9(2) . .
C5B Ir1 C1B C2B 119.4(3) . .
C3B Ir1 C1B C2B 37.6(2) . .
C4B Ir1 C1B C2B 80.7(3) . .
Cl1 Ir1 C1B C2B -48.8(3) . .
N2' Ir1 C1B C5B 10.2(4) . .
N2 Ir1 C1B C5B 101.7(2) . .
C3B Ir1 C1B C5B -81.8(2) . .
C4B Ir1 C1B C5B -38.7(2) . .
C2B Ir1 C1B C5B -119.4(3) . .
Cl1 Ir1 C1B C5B -168.27(18) . .
N2' Ir1 C1B C6B -107.4(5) . .
N2 Ir1 C1B C6B -15.9(5) . .
C5B Ir1 C1B C6B -117.6(5) . .
C3B Ir1 C1B C6B 160.6(5) . .
C4B Ir1 C1B C6B -156.3(5) . .
C2B Ir1 C1B C6B 123.0(5) . .
Cl1 Ir1 C1B C6B 74.1(4) . .
C5B C1B C2B C3B 0.0(5) . .
C6B C1B C2B C3B -179.7(4) . .
Ir1 C1B C2B C3B -59.4(3) . .
C5B C1B C2B C7B -178.4(4) . .
C6B C1B C2B C7B 1.9(8) . .
Ir1 C1B C2B C7B 122.2(5) . .
C5B C1B C2B Ir1 59.5(3) . .
C6B C1B C2B Ir1 -120.3(5) . .
N2' Ir1 C2B C1B -130.2(4) . .
N2 Ir1 C2B C1B 52.2(3) . .
C5B Ir1 C2B C1B -37.6(2) . .
C3B Ir1 C2B C1B -119.0(3) . .
C4B Ir1 C2B C1B -80.6(3) . .
Cl1 Ir1 C2B C1B 139.7(2) . .
N2' Ir1 C2B C3B -11.2(4) . .
N2 Ir1 C2B C3B 171.2(2) . .
C5B Ir1 C2B C3B 81.4(3) . .
C4B Ir1 C2B C3B 38.4(2) . .
C1B Ir1 C2B C3B 119.0(3) . .
Cl1 Ir1 C2B C3B -101.3(2) . .
N2' Ir1 C2B C7B 107.7(5) . .
N2 Ir1 C2B C7B -69.9(5) . .
C5B Ir1 C2B C7B -159.7(5) . .
C3B Ir1 C2B C7B 118.9(5) . .
C4B Ir1 C2B C7B 157.3(5) . .
C1B Ir1 C2B C7B -122.1(5) . .
Cl1 Ir1 C2B C7B 17.6(4) . .
C1B C2B C3B C4B -2.2(5) . .
C7B C2B C3B C4B 176.2(4) . .
Ir1 C2B C3B C4B -62.4(3) . .
C1B C2B C3B C8B -176.7(5) . .
C7B C2B C3B C8B 1.8(7) . .
Ir1 C2B C3B C8B 123.1(5) . .
C1B C2B C3B Ir1 60.2(3) . .
C7B C2B C3B Ir1 -121.3(5) . .
N2' Ir1 C3B C4B -69.3(3) . .
N2 Ir1 C3B C4B 91.6(6) . .
C5B Ir1 C3B C4B 36.3(2) . .
C1B Ir1 C3B C4B 80.0(3) . .
C2B Ir1 C3B C4B 116.5(4) . .
Cl1 Ir1 C3B C4B -160.3(2) . .
N2' Ir1 C3B C2B 174.2(2) . .
N2 Ir1 C3B C2B -24.9(6) . .
C5B Ir1 C3B C2B -80.1(3) . .
C4B Ir1 C3B C2B -116.5(4) . .
C1B Ir1 C3B C2B -36.5(2) . .
Cl1 Ir1 C3B C2B 83.3(2) . .
N2' Ir1 C3B C8B 53.4(5) . .
N2 Ir1 C3B C8B -145.8(5) . .
C5B Ir1 C3B C8B 159.0(5) . .
C4B Ir1 C3B C8B 122.7(5) . .
C1B Ir1 C3B C8B -157.3(5) . .
C2B Ir1 C3B C8B -120.9(5) . .
Cl1 Ir1 C3B C8B -37.6(4) . .
C2B C3B C4B C5B 3.6(5) . .
C8B C3B C4B C5B 177.9(5) . .
Ir1 C3B C4B C5B -59.0(3) . .
C2B C3B C4B C9B -178.1(4) . .
C8B C3B C4B C9B -3.7(7) . .
Ir1 C3B C4B C9B 119.3(4) . .
C2B C3B C4B Ir1 62.6(3) . .
C8B C3B C4B Ir1 -123.1(5) . .
N2' Ir1 C4B C5B -119.7(2) . .
N2 Ir1 C4B C5B -32.8(3) . .
C3B Ir1 C4B C5B 120.4(3) . .
C1B Ir1 C4B C5B 39.4(2) . .
C2B Ir1 C4B C5B 81.6(3) . .
Cl1 Ir1 C4B C5B 148.8(2) . .
N2' Ir1 C4B C3B 119.9(3) . .
N2 Ir1 C4B C3B -153.3(3) . .
C5B Ir1 C4B C3B -120.4(3) . .
C1B Ir1 C4B C3B -81.1(3) . .
C2B Ir1 C4B C3B -38.8(3) . .
Cl1 Ir1 C4B C3B 28.3(3) . .
N2' Ir1 C4B C9B 0.9(4) . .
N2 Ir1 C4B C9B 87.8(4) . .
C5B Ir1 C4B C9B 120.6(5) . .
C3B Ir1 C4B C9B -119.0(5) . .
C1B Ir1 C4B C9B 160.0(4) . .
C2B Ir1 C4B C9B -157.8(4) . .
Cl1 Ir1 C4B C9B -90.6(4) . .
C3B C4B C5B C1B -3.5(4) . .
C9B C4B C5B C1B 178.1(4) . .
Ir1 C4B C5B C1B -62.7(3) . .
C3B C4B C5B C10B -175.4(4) . .
C9B C4B C5B C10B 6.3(7) . .
Ir1 C4B C5B C10B 125.5(4) . .
C3B C4B C5B Ir1 59.1(3) . .
C9B C4B C5B Ir1 -119.2(4) . .
C2B C1B C5B C4B 2.1(4) . .
C6B C1B C5B C4B -178.1(4) . .
Ir1 C1B C5B C4B 62.8(3) . .
C2B C1B C5B C10B 174.2(4) . .
C6B C1B C5B C10B -6.1(7) . .
Ir1 C1B C5B C10B -125.2(4) . .
C2B C1B C5B Ir1 -60.7(3) . .
C6B C1B C5B Ir1 119.1(4) . .
N2' Ir1 C5B C4B 69.4(3) . .
N2 Ir1 C5B C4B 158.3(2) . .
C3B Ir1 C5B C4B -36.3(2) . .
C1B Ir1 C5B C4B -115.8(3) . .
C2B Ir1 C5B C4B -79.6(3) . .
Cl1 Ir1 C5B C4B -87.1(4) . .
N2' Ir1 C5B C1B -174.8(2) . .
N2 Ir1 C5B C1B -85.9(2) . .
C3B Ir1 C5B C1B 79.4(2) . .
C4B Ir1 C5B C1B 115.8(3) . .
C2B Ir1 C5B C1B 36.2(2) . .
Cl1 Ir1 C5B C1B 28.7(4) . .
N2' Ir1 C5B C10B -53.7(5) . .
N2 Ir1 C5B C10B 35.2(5) . .
C3B Ir1 C5B C10B -159.4(5) . .
C4B Ir1 C5B C10B -123.1(6) . .
C1B Ir1 C5B C10B 121.1(5) . .
C2B Ir1 C5B C10B 157.3(5) . .
Cl1 Ir1 C5B C10B 149.8(4) . .
C41C B1C C11C C12C 87.7(5) . .
C21C B1C C11C C12C -151.8(4) . .
C31C B1C C11C C12C -35.6(6) . .
C41C B1C C11C C16C -83.4(5) . .
C21C B1C C11C C16C 37.1(5) . .
C31C B1C C11C C16C 153.2(4) . .
C16C C11C C12C C13C -0.7(6) . .
B1C C11C C12C C13C -172.3(4) . .
C11C C12C C13C C14C 1.6(7) . .
C11C C12C C13C C18C -177.8(4) . .
C12C C13C C14C C15C -0.7(7) . .
C18C C13C C14C C15C 178.8(4) . .
C13C C14C C15C C16C -1.1(7) . .
C13C C14C C15C C17C 178.4(4) . .
C14C C15C C16C C11C 2.1(7) . .
C17C C15C C16C C11C -177.4(4) . .
C12C C11C C16C C15C -1.2(6) . .
B1C C11C C16C C15C 170.9(4) . .
C16C C15C C17C F173 -82.6(6) . .
C14C C15C C17C F173 97.9(6) . .
C16C C15C C17C F172 149.1(5) . .
C14C C15C C17C F172 -30.4(7) . .
C16C C15C C17C F171 33.4(7) . .
C14C C15C C17C F171 -146.0(5) . .
C12C C13C C18C F187 -80.3(10) . .
C14C C13C C18C F187 100.2(9) . .
C12C C13C C18C F186 101.0(10) . .
C14C C13C C18C F186 -78.5(11) . .
C12C C13C C18C F182 -170.0(7) . .
C14C C13C C18C F182 10.5(9) . .
C12C C13C C18C F184 -34.3(10) . .
C14C C13C C18C F184 146.2(8) . .
C12C C13C C18C F188 141.5(7) . .
C14C C13C C18C F188 -38.0(8) . .
C12C C13C C18C F189 30.9(7) . .
C14C C13C C18C F189 -148.6(6) . .
C12C C13C C18C F183 58.0(8) . .
C14C C13C C18C F183 -121.5(7) . .
C12C C13C C18C F185 -139.0(7) . .
C14C C13C C18C F185 41.5(8) . .
C12C C13C C18C F181 -51.8(7) . .
C14C C13C C18C F181 128.7(6) . .
C41C B1C C21C C26C -26.0(6) . .
C31C B1C C21C C26C 95.2(5) . .
C11C B1C C21C C26C -141.0(4) . .
C41C B1C C21C C22C 159.3(4) . .
C31C B1C C21C C22C -79.5(5) . .
C11C B1C C21C C22C 44.3(5) . .
C26C C21C C22C C23C 0.9(6) . .
B1C C21C C22C C23C 175.9(5) . .
C21C C22C C23C C24C 0.9(8) . .
C21C C22C C23C C27C -178.6(7) . .
C22C C23C C24C C25C -1.7(11) . .
C27C C23C C24C C25C 177.8(8) . .
C23C C24C C25C C26C 0.7(10) . .
C23C C24C C25C C28C -178.9(7) . .
C22C C21C C26C C25C -1.8(7) . .
B1C C21C C26C C25C -176.6(5) . .
C24C C25C C26C C21C 1.0(9) . .
C28C C25C C26C C21C -179.3(6) . .
C22C C23C C27C F276 -25(2) . .
C24C C23C C27C F276 155.1(16) . .
C22C C23C C27C F272 -175.4(14) . .
C24C C23C C27C F272 5.0(19) . .
C22C C23C C27C F275 137.6(9) . .
C24C C23C C27C F275 -42.0(13) . .
C22C C23C C27C F273 50.2(11) . .
C24C C23C C27C F273 -129.4(9) . .
C22C C23C C27C F271 -44.3(11) . .
C24C C23C C27C F271 136.1(8) . .
C22C C23C C27C F274 -134.0(7) . .
C24C C23C C27C F274 46.4(10) . .
C24C C25C C28C F286 170.3(18) . .
C26C C25C C28C F286 -9(2) . .
C24C C25C C28C F282 85.1(19) . .
C26C C25C C28C F282 -94.6(19) . .
C24C C25C C28C F284 -39.4(16) . .
C26C C25C C28C F284 141.0(14) . .
C24C C25C C28C F281 -48.2(15) . .
C26C C25C C28C F281 132.1(11) . .
C24C C25C C28C F283 -142.4(13) . .
C26C C25C C28C F283 37.9(15) . .
C24C C25C C28C F285 57.9(12) . .
C26C C25C C28C F285 -121.8(10) . .
C41C B1C C31C C32C -142.5(4) . .
C21C B1C C31C C32C 96.0(5) . .
C11C B1C C31C C32C -23.6(6) . .
C41C B1C C31C C36C 45.8(5) . .
C21C B1C C31C C36C -75.7(5) . .
C11C B1C C31C C36C 164.8(4) . .
C36C C31C C32C C33C -0.6(6) . .
B1C C31C C32C C33C -172.5(5) . .
C31C C32C C33C C34C 0.6(8) . .
C31C C32C C33C C37C -178.8(8) . .
C32C C33C C34C C35C 0.0(9) . .
C37C C33C C34C C35C 179.3(9) . .
C33C C34C C35C C36C -0.5(9) . .
C33C C34C C35C C38C 177.6(6) . .
C34C C35C C36C C31C 0.5(8) . .
C38C C35C C36C C31C -177.6(5) . .
C32C C31C C36C C35C 0.1(7) . .
B1C C31C C36C C35C 172.4(4) . .
C34C C33C C37C F373 -77.9(17) . .
C32C C33C C37C F373 101.4(14) . .
C34C C33C C37C F375 -6.4(19) . .
C32C C33C C37C F375 172.9(12) . .
C34C C33C C37C F374 140.7(14) . .
C32C C33C C37C F374 -39.9(18) . .
C34C C33C C37C F371 140.9(10) . .
C32C C33C C37C F371 -39.7(14) . .
C34C C33C C37C F372 42.4(13) . .
C32C C33C C37C F372 -138.3(8) . .
C34C C33C C37C F376 -112.8(8) . .
C32C C33C C37C F376 66.6(10) . .
C34C C35C C38C F385 -99.5(11) . .
C36C C35C C38C F385 78.6(11) . .
C34C C35C C38C F384 26.1(14) . .
C36C C35C C38C F384 -155.8(13) . .
C34C C35C C38C F383 175.9(11) . .
C36C C35C C38C F383 -6.1(13) . .
C34C C35C C38C F381 42.8(15) . .
C36C C35C C38C F381 -139.2(13) . .
C34C C35C C38C F386 142.0(9) . .
C36C C35C C38C F386 -39.9(10) . .
C34C C35C C38C F382 -69.1(9) . .
C36C C35C C38C F382 108.9(8) . .
C21C B1C C41C C42C 144.7(4) . .
C31C B1C C41C C42C 28.8(6) . .
C11C B1C C41C C42C -96.9(5) . .
C21C B1C C41C C46C -42.7(5) . .
C31C B1C C41C C46C -158.7(4) . .
C11C B1C C41C C46C 75.6(5) . .
C46C C41C C42C C43C 0.4(6) . .
B1C C41C C42C C43C 173.4(4) . .
C41C C42C C43C C44C 0.5(6) . .
C41C C42C C43C C47C 179.2(4) . .
C42C C43C C44C C45C -1.1(6) . .
C47C C43C C44C C45C -179.8(4) . .
C43C C44C C45C C46C 0.8(6) . .
C43C C44C C45C C48C 179.4(4) . .
C44C C45C C46C C41C 0.2(6) . .
C48C C45C C46C C41C -178.4(4) . .
C42C C41C C46C C45C -0.7(6) . .
B1C C41C C46C C45C -173.9(4) . .
C44C C43C C47C F474 -136.2(9) . .
C42C C43C C47C F474 45.1(10) . .
C44C C43C C47C F472 71.2(11) . .
C42C C43C C47C F472 -107.5(11) . .
C44C C43C C47C F475 98.3(11) . .
C42C C43C C47C F475 -80.4(11) . .
C44C C43C C47C F476 -15.2(9) . .
C42C C43C C47C F476 166.2(8) . .
C44C C43C C47C F473 -51.6(8) . .
C42C C43C C47C F473 129.7(7) . .
C44C C43C C47C F471 -165.8(8) . .
C42C C43C C47C F471 15.5(9) . .
C46C C45C C48C F484 -41.5(12) . .
C44C C45C C48C F484 139.9(11) . .
C46C C45C C48C F485 81.2(10) . .
C44C C45C C48C F485 -97.4(10) . .
C46C C45C C48C F483 -131.2(8) . .
C44C C45C C48C F483 50.2(10) . .
C46C C45C C48C F482 99.9(10) . .
C44C C45C C48C F482 -78.7(10) . .
C46C C45C C48C F486 -168.0(10) . .
C44C C45C C48C F486 13.4(11) . .
C46C C45C C48C F481 -16.2(9) . .
C44C C45C C48C F481 165.2(8) . .
Cl1E Cl1D C1E Cl2D 90(4) . 5_656
C1D Cl1D C1E Cl2D 120(3) . 5_656
Cl1E Cl1D C1E Cl2D 157(3) 5_656 5_656
Cl1E Cl1D C1E C1D -64(5) . 5_656
C1D Cl1D C1E C1D -34(4) . 5_656
Cl1E Cl1D C1E C1D 3.4(17) 5_656 5_656
Cl1E Cl1D C1E C1D -30(3) . .
Cl1E Cl1D C1E C1D 38(3) 5_656 .
C1D Cl1D C1E Cl1E 30(3) . .
Cl1E Cl1D C1E Cl1E 67(5) 5_656 .
Cl1E Cl1D C1E Cl1E -67(5) . 5_656
C1D Cl1D C1E Cl1E -38(3) . 5_656
C1E C1D C1E Cl1D -126(6) 5_656 .
Cl1E C1D C1E Cl1D 35(4) . .
Cl2D C1D C1E Cl1D -135(4) . .
Cl1E C1D C1E Cl1D -137(4) 5_656 .
C1E C1D C1E Cl2D -164(6) 5_656 5_656
Cl1E C1D C1E Cl2D -3(3) . 5_656
Cl2D C1D C1E Cl2D -173(3) . 5_656
Cl1D C1D C1E Cl2D -38(3) . 5_656
Cl1E C1D C1E Cl2D -176(3) 5_656 5_656
C1E C1D C1E C1D -0.004(11) 5_656 5_656
Cl1E C1D C1E C1D 161(6) . 5_656
Cl2D C1D C1E C1D -9(3) . 5_656
Cl1D C1D C1E C1D 126(6) . 5_656
Cl1E C1D C1E C1D -12(4) 5_656 5_656
C1E C1D C1E Cl1E -161(6) 5_656 .
Cl2D C1D C1E Cl1E -170(3) . .
Cl1D C1D C1E Cl1E -35(4) . .
Cl1E C1D C1E Cl1E -172(2) 5_656 .
C1E C1D C1E Cl1E 12(4) 5_656 5_656
Cl1E C1D C1E Cl1E 172(2) . 5_656
Cl2D C1D C1E Cl1E 2.6(18) . 5_656
Cl1D C1D C1E Cl1E 137(4) . 5_656
C1E C1D Cl1E Cl1D 141(6) 5_656 .
Cl2D C1D Cl1E Cl1D 116(10) . .
Cl1E C1D Cl1E Cl1D -5(3) 5_656 .
C1E C1D Cl1E Cl1D -15.0(14) . .
C1E C1D Cl1E Cl2D 158(6) 5_656 5_656
Cl2D C1D Cl1E Cl2D 133(9) . 5_656
Cl1D C1D Cl1E Cl2D 16.8(10) . 5_656
Cl1E C1D Cl1E Cl2D 11(4) 5_656 5_656
C1E C1D Cl1E Cl2D 1.8(16) . 5_656
C1E C1D Cl1E C1D 147(9) 5_656 5_656
Cl2D C1D Cl1E C1D 122(12) . 5_656
Cl1D C1D Cl1E C1D 5(3) . 5_656
Cl1E C1D Cl1E C1D 0.000(8) 5_656 5_656
C1E C1D Cl1E C1D -10(3) . 5_656
C1E C1D Cl1E C1E 156(6) 5_656 .
Cl2D C1D Cl1E C1E 131(10) . .
Cl1D C1D Cl1E C1E 15.0(14) . .
Cl1E C1D Cl1E C1E 10(3) 5_656 .
Cl2D C1D Cl1E C1E -25(7) . 5_656
Cl1D C1D Cl1E C1E -141(6) . 5_656
Cl1E C1D Cl1E C1E -147(9) 5_656 5_656
C1E C1D Cl1E C1E -156(6) . 5_656
C1E C1D Cl1E Cl1D -106(26) 5_656 5_656
Cl2D C1D Cl1E Cl1D -131(31) . 5_656
Cl1D C1D Cl1E Cl1D 113(26) . 5_656
Cl1E C1D Cl1E Cl1D 107(28) 5_656 5_656
C1E C1D Cl1E Cl1D 98(26) . 5_656
C1E Cl1D Cl1E C1D 52(6) . .
Cl1E Cl1D Cl1E C1D 3.3(19) 5_656 .
C1E Cl1D Cl1E Cl2D -81(5) . 5_656
C1D Cl1D Cl1E Cl2D -133(3) . 5_656
Cl1E Cl1D Cl1E Cl2D -130(3) 5_656 5_656
C1E Cl1D Cl1E C1D 46(5) . 5_656
C1D Cl1D Cl1E C1D -6(4) . 5_656
Cl1E Cl1D Cl1E C1D -2.8(16) 5_656 5_656
C1D Cl1D Cl1E C1E -52(6) . .
Cl1E Cl1D Cl1E C1E -49(5) 5_656 .
C1E Cl1D Cl1E C1E 63(6) . 5_656
C1D Cl1D Cl1E C1E 10(2) . 5_656
Cl1E Cl1D Cl1E C1E 13.7(12) 5_656 5_656
C1E Cl1D Cl1E Cl1D 49(5) . 5_656
C1D Cl1D Cl1E Cl1D -3.3(19) . 5_656
Cl1E Cl1D Cl1E Cl1D -0.002(1) 5_656 5_656
Cl1D C1E Cl1E C1D -125(6) . .
Cl2D C1E Cl1E C1D 176(4) 5_656 .
C1D C1E Cl1E C1D -14(4) 5_656 .
Cl1E C1E Cl1E C1D -7(2) 5_656 .
Cl2D C1E Cl1E Cl1D -59(4) 5_656 .
C1D C1E Cl1E Cl1D 111(6) 5_656 .
C1D C1E Cl1E Cl1D 125(6) . .
Cl1E C1E Cl1E Cl1D 118(5) 5_656 .
Cl1D C1E Cl1E Cl2D 59(4) . 5_656
C1D C1E Cl1E Cl2D 170(5) 5_656 5_656
C1D C1E Cl1E Cl2D -176(4) . 5_656
Cl1E C1E Cl1E Cl2D 177(4) 5_656 5_656
Cl1D C1E Cl1E C1D -111(6) . 5_656
Cl2D C1E Cl1E C1D -170(5) 5_656 5_656
C1D C1E Cl1E C1D 14(4) . 5_656
Cl1E C1E Cl1E C1D 7(2) 5_656 5_656
Cl1D C1E Cl1E C1E -118(5) . 5_656
Cl2D C1E Cl1E C1E -177(4) 5_656 5_656
C1D C1E Cl1E C1E -7(2) 5_656 5_656
C1D C1E Cl1E C1E 7(2) . 5_656
Cl1E C1E Cl1E C1E -0.002(3) 5_656 5_656
Cl1D C1E Cl1E Cl1D -129(5) . 5_656
Cl2D C1E Cl1E Cl1D 172(3) 5_656 5_656
C1D C1E Cl1E Cl1D -18(3) 5_656 5_656
C1D C1E Cl1E Cl1D -3.7(19) . 5_656
Cl1E C1E Cl1E Cl1D -10.3(9) 5_656 5_656
